data_7240021
loop_
_publ_author_name
'Sun, Chen'
'Yue, Yun-Di'
'Zhang, Wei-Feng'
'Sun, Xing-Yu'
'Du, Yan'
'Pan, Hong-Mei'
'Ma, Yue-Yu'
'He, Yuan-Chun'
'Li, Meng-Ting'
'Jing, Zhi-Hong'

_publ_section_title
;
 [DMEDA]PbCl4: a one-dimensional organic lead halide perovskite with
 efficient yellow emission
;
_journal_issue 8
_journal_name_full CrystEngComm
_journal_page_first 1480
_journal_page_last 1486
_journal_paper_doi 10.1039/C9CE01816F
_journal_volume 22
_journal_year 2020
_chemical_formula_moiety C4H26Cl4N2Pb
_chemical_formula_sum 'C4 H26 Cl4 N2 Pb'
_chemical_formula_weight 451.27
_space_group_crystal_system orthorhombic
_space_group_IT_number 74
_space_group_name_Hall '-I 2b 2'
_space_group_name_H-M_alt 'I m m a'
_atom_sites_solution_hydrogens difmap
_atom_sites_solution_primary direct
_atom_sites_solution_secondary difmap
_audit_creation_method SHELXL-2018/3
_audit_update_record
;
2019-11-09 deposited with the CCDC.	2020-01-06 downloaded from the CCDC.
;
_cell_angle_alpha 90
_cell_angle_beta 90
_cell_angle_gamma 90
_cell_formula_units_Z 4
_cell_length_a 14.1317(14)
_cell_length_b 5.8342(6)
_cell_length_c 14.5513(14)
_cell_measurement_reflns_used 9922
_cell_measurement_temperature 296(2)
_cell_measurement_theta_max 24.29
_cell_measurement_theta_min 2.32
_cell_volume 1199.7(2)
_computing_cell_refinement 'APEX2 Software Suite (Bruker,2005)'
_computing_data_collection 'APEX2 Software Suite (Bruker,2005)'
_computing_data_reduction 'APEX2 Software Suite (Bruker,2005)'
_computing_structure_refinement 'SHELXL-2018/3 (Sheldrick, 2018)'
_computing_structure_solution 'SHELXL-2018/3 (Sheldrick, 2018)'
_diffrn_ambient_temperature 296(2)
_diffrn_measured_fraction_theta_full 1.000
_diffrn_measured_fraction_theta_max 1.000
_diffrn_measurement_device_type 'Bruker SMART CCD area detector'
_diffrn_measurement_method 'phi and omega scans'
_diffrn_radiation_type MoK\a
_diffrn_radiation_wavelength 0.71073
_diffrn_reflns_av_R_equivalents 0.0306
_diffrn_reflns_av_unetI/netI 0.0165
_diffrn_reflns_Laue_measured_fraction_full 1.000
_diffrn_reflns_Laue_measured_fraction_max 1.000
_diffrn_reflns_limit_h_max 18
_diffrn_reflns_limit_h_min -18
_diffrn_reflns_limit_k_max 7
_diffrn_reflns_limit_k_min -7
_diffrn_reflns_limit_l_max 18
_diffrn_reflns_limit_l_min -18
_diffrn_reflns_number 7086
_diffrn_reflns_point_group_measured_fraction_full 1.000
_diffrn_reflns_point_group_measured_fraction_max 1.000
_diffrn_reflns_theta_full 25.242
_diffrn_reflns_theta_max 27.556
_diffrn_reflns_theta_min 2.009
_diffrn_source 'fine-focus sealed tube'
_exptl_absorpt_coefficient_mu 14.908
_exptl_absorpt_correction_T_max 0.7291
_exptl_absorpt_correction_T_min 0.3993
_exptl_absorpt_correction_type multi-scan
_exptl_absorpt_process_details 'SADABS; Bruker, 2000'
_exptl_crystal_colour colorless
_exptl_crystal_density_diffrn 2.498
_exptl_crystal_density_method 'not measured'
_exptl_crystal_description prism
_exptl_crystal_F_000 856
_exptl_crystal_size_max 0.100
_exptl_crystal_size_mid 0.100
_exptl_crystal_size_min 0.080
_refine_diff_density_max 0.907
_refine_diff_density_min -0.798
_refine_diff_density_rms 0.280
_refine_ls_extinction_coef 0.00316(19)
_refine_ls_extinction_expression Fc^*^=kFc[1+0.001xFc^2^\l^3^/sin(2\q)]^-1/4^
_refine_ls_extinction_method 'SHELXL-2018/3 (Sheldrick 2018)'
_refine_ls_goodness_of_fit_ref 1.087
_refine_ls_hydrogen_treatment constr
_refine_ls_matrix_type full
_refine_ls_number_parameters 38
_refine_ls_number_reflns 797
_refine_ls_number_restraints 0
_refine_ls_restrained_S_all 1.087
_refine_ls_R_factor_all 0.0179
_refine_ls_R_factor_gt 0.0172
_refine_ls_shift/su_max 0.000
_refine_ls_shift/su_mean 0.000
_refine_ls_structure_factor_coef Fsqd
_refine_ls_weighting_details 'w=1/[\s^2^(Fo^2^)+(0.0258P)^2^+4.7935P] where P=(Fo^2^+2Fc^2^)/3'
_refine_ls_weighting_scheme calc
_refine_ls_wR_factor_gt 0.0469
_refine_ls_wR_factor_ref 0.0472
_reflns_Friedel_coverage 0.000
_reflns_number_gt 776
_reflns_number_total 797
_reflns_threshold_expression 'I > 2\s(I)'
_cod_data_source_file c9ce01816f2.cif
_cod_data_source_block C4H26Cl4N2Pb
_cod_depositor_comments 'Adding full bibliography for 7240021.cif.'
_cod_database_code 7240021
_shelx_shelxl_version_number 2018/3
_shelx_space_group_comment
;
The symmetry employed for this shelxl refinement is uniquely defined
by the following loop, which should always be used as a source of
symmetry information in preference to the above space-group names.
They are only intended as comments.
;
_shelx_estimated_absorpt_t_min 0.317
_shelx_estimated_absorpt_t_max 0.382

loop_
_space_group_symop_operation_xyz
'x, y, z'
'-x, -y+1/2, z'
'x, -y, -z'
'-x, y+1/2, -z'
'x+1/2, y+1/2, z+1/2'
'-x+1/2, -y+1, z+1/2'
'x+1/2, -y+1/2, -z+1/2'
'-x+1/2, y+1, -z+1/2'
'-x, -y, -z'
'x, y-1/2, -z'
'-x, y, z'
'x, -y-1/2, z'
'-x+1/2, -y+1/2, -z+1/2'
'x+1/2, y, -z+1/2'
'-x+1/2, y+1/2, z+1/2'
'x+1/2, -y, z+1/2'

loop_
_atom_site_label
_atom_site_type_symbol
_atom_site_fract_x
_atom_site_fract_y
_atom_site_fract_z
_atom_site_U_iso_or_equiv
_atom_site_adp_type
_atom_site_occupancy
_atom_site_site_symmetry_order
_atom_site_calc_flag
_atom_site_refinement_flags_posn
_atom_site_refinement_flags_adp
_atom_site_refinement_flags_occupancy
_atom_site_disorder_assembly
_atom_site_disorder_group
Pb1 Pb 0.000000 0.250000 0.38620(2) 0.02515(13) Uani 1 4 d S T P . .
Cl1 Cl 0.000000 0.250000 0.20073(15) 0.0474(5) Uani 1 4 d S T P . .
Cl2 Cl 0.000000 -0.250000 0.39481(14) 0.0453(5) Uani 1 4 d S T P . .
Cl3 Cl 0.20317(11) 0.250000 0.40150(11) 0.0427(3) Uani 1 2 d S T P . .
N1 N 0.2157(4) 0.750000 0.1254(3) 0.0438(12) Uani 1 2 d S T P . .
H1A H 0.248709 0.625860 0.112595 0.053 Uiso 0.5 1 d R U P . .
H1B H 0.248709 0.874140 0.112595 0.053 Uiso 0.5 1 d R U P . .
H2A H 0.248539 0.624410 0.103905 0.053 Uiso 0.5 1 d R U P . .
H2B H 0.248539 0.624410 0.103905 0.053 Uiso 0.5 1 d R U P . .
C1 C 0.2029(5) 0.750000 0.2268(5) 0.0542(17) Uani 1 2 d S T P . .
H1C H 0.163722 0.614880 0.241097 0.065 Uiso 0.5 1 d R U P . .
H1D H 0.163722 0.614880 0.241097 0.065 Uiso 0.5 1 d R U P . .
H3A H 0.172162 0.884580 0.250857 0.065 Uiso 0.5 1 d R U P . .
H3B H 0.172162 0.615420 0.250857 0.065 Uiso 0.5 1 d R U P . .
C2 C 0.1238(5) 0.750000 0.0775(6) 0.0549(17) Uani 1 2 d S T P . .
H2C H 0.132842 0.750000 0.012315 0.066 Uiso 1 2 d R U P . .
H2D H 0.082522 0.884350 0.084565 0.066 Uiso 0.5 1 d R U P . .
H2E H 0.082522 0.615650 0.084565 0.066 Uiso 0.5 1 d R U P . .
H4B H 0.095802 0.615650 0.105555 0.066 Uiso 0.5 1 d R U P . .
H4C H 0.095802 0.615650 0.105555 0.066 Uiso 0.5 1 d R U P . .

loop_
_atom_site_aniso_label
_atom_site_aniso_U_11
_atom_site_aniso_U_22
_atom_site_aniso_U_33
_atom_site_aniso_U_23
_atom_site_aniso_U_13
_atom_site_aniso_U_12
Pb1 0.02606(17) 0.01909(16) 0.03028(18) 0.000 0.000 0.000
Cl1 0.0638(14) 0.0425(11) 0.0360(10) 0.000 0.000 0.000
Cl2 0.0681(15) 0.0247(9) 0.0431(11) 0.000 0.000 0.000
Cl3 0.0317(7) 0.0315(7) 0.0650(9) 0.000 -0.0058(6) 0.000
N1 0.055(3) 0.028(2) 0.048(3) 0.000 0.014(2) 0.000
C1 0.059(4) 0.044(3) 0.060(4) 0.000 0.023(4) 0.000
C2 0.053(4) 0.039(3) 0.072(5) 0.000 0.018(4) 0.000

loop_
_atom_type_symbol
_atom_type_description
_atom_type_scat_dispersion_real
_atom_type_scat_dispersion_imag
_atom_type_scat_source
C C 0.0033 0.0016 'International Tables Vol C Tables 4.2.6.8 and 6.1.1.4'
H H 0.0000 0.0000 'International Tables Vol C Tables 4.2.6.8 and 6.1.1.4'
Cl Cl 0.1484 0.1585 'International Tables Vol C Tables 4.2.6.8 and 6.1.1.4'
N N 0.0061 0.0033 'International Tables Vol C Tables 4.2.6.8 and 6.1.1.4'
Pb Pb -3.3944 10.1111 'International Tables Vol C Tables 4.2.6.8 and 6.1.1.4'

loop_
_geom_angle_atom_site_label_1
_geom_angle_atom_site_label_2
_geom_angle_atom_site_label_3
_geom_angle
_geom_angle_site_symmetry_1
_geom_angle_site_symmetry_3
_geom_angle_publ_flag
Cl1 Pb1 Cl3 94.43(3) . 2 ?
Cl1 Pb1 Cl3 94.43(3) . . ?
Cl3 Pb1 Cl3 171.14(7) 2 . ?
Cl1 Pb1 Cl2 92.46(4) . 1_565 ?
Cl3 Pb1 Cl2 89.810(4) 2 1_565 ?
Cl3 Pb1 Cl2 89.810(4) . 1_565 ?
Cl1 Pb1 Cl2 92.46(4) . . ?
Cl3 Pb1 Cl2 89.810(4) 2 . ?
Cl3 Pb1 Cl2 89.810(4) . . ?
Cl2 Pb1 Cl2 175.08(8) 1_565 . ?
Cl1 Pb1 Cl2 180.0 . 9_556 ?
Cl3 Pb1 Cl2 85.57(3) 2 9_556 ?
Cl3 Pb1 Cl2 85.57(3) . 9_556 ?
Cl2 Pb1 Cl2 87.54(4) 1_565 9_556 ?
Cl2 Pb1 Cl2 87.54(4) . 9_556 ?
Cl1 Pb1 Pb1 138.625(6) . 9_566 ?
Cl3 Pb1 Pb1 86.68(3) 2 9_566 ?
Cl3 Pb1 Pb1 86.68(3) . 9_566 ?
Cl2 Pb1 Pb1 46.17(4) 1_565 9_566 ?
Cl2 Pb1 Pb1 128.92(4) . 9_566 ?
Cl2 Pb1 Pb1 41.375(6) 9_556 9_566 ?
Cl1 Pb1 Pb1 138.625(6) . 9_556 ?
Cl3 Pb1 Pb1 86.68(3) 2 9_556 ?
Cl3 Pb1 Pb1 86.68(3) . 9_556 ?
Cl2 Pb1 Pb1 128.92(4) 1_565 9_556 ?
Cl2 Pb1 Pb1 46.17(4) . 9_556 ?
Cl2 Pb1 Pb1 41.375(6) 9_556 9_556 ?
Pb1 Pb1 Pb1 82.750(12) 9_566 9_556 ?
Pb1 Cl2 Pb1 175.08(8) 1_545 . ?
Pb1 Cl2 Pb1 92.46(4) 1_545 9_556 ?
Pb1 Cl2 Pb1 92.46(4) . 9_556 ?
C2 N1 C1 111.2(6) . . ?
C2 N1 H1A 111.5 . . ?
C1 N1 H1A 105.9 . . ?
C2 N1 H1B 111.5 . . ?
C1 N1 H1B 105.9 . . ?
H1A N1 H1B 110.5 . . ?
C2 N1 H2A 106.4 . . ?
C1 N1 H2A 113.5 . . ?
H1A N1 H2A 7.6 . . ?
H1B N1 H2A 108.3 . . ?
C2 N1 H2B 106.4 . . ?
C1 N1 H2B 113.5 . . ?
H1A N1 H2B 7.6 . . ?
H1B N1 H2B 108.3 . . ?
H2A N1 H2B 0.0 . . ?
C2 N1 H2A 106.4(2) . 12_575 ?
C1 N1 H2A 113.48(19) . 12_575 ?
H1A N1 H2A 108.3 . 12_575 ?
H1B N1 H2A 7.6 . 12_575 ?
H2A N1 H2A 105.2 . 12_575 ?
H2B N1 H2A 105.2 . 12_575 ?
N1 C1 C1 109.9(7) . 13_565 ?
N1 C1 H1C 106.2 . . ?
C1 C1 H1C 113.9 13_565 . ?
N1 C1 H1D 106.2 . . ?
C1 C1 H1D 113.9 13_565 . ?
H1C C1 H1D 0.0 . . ?
N1 C1 H3A 114.6 . . ?
C1 C1 H3A 103.7 13_565 . ?
H1C C1 H3A 108.8 . . ?
H1D C1 H3A 108.8 . . ?
N1 C1 H3B 114.6 . . ?
C1 C1 H3B 103.7 13_565 . ?
H1C C1 H3B 10.8 . . ?
H1D C1 H3B 10.8 . . ?
H3A C1 H3B 109.2 . . ?
N1 C2 H2C 110.6 . . ?
N1 C2 H2D 118.2 . . ?
H2C C2 H2D 100.6 . . ?
N1 C2 H2E 118.2 . . ?
H2C C2 H2E 100.6 . . ?
H2D C2 H2E 105.8 . . ?
N1 C2 H4B 99.2 . . ?
H2C C2 H4B 118.2 . . ?
H2D C2 H4B 111.0 . . ?
H2E C2 H4B 21.2 . . ?
N1 C2 H4C 99.2 . . ?
H2C C2 H4C 118.2 . . ?
H2D C2 H4C 111.0 . . ?
H2E C2 H4C 21.2 . . ?
H4B C2 H4C 0.0 . . ?

loop_
_geom_bond_atom_site_label_1
_geom_bond_atom_site_label_2
_geom_bond_distance
_geom_bond_site_symmetry_2
_geom_bond_publ_flag
Pb1 Cl1 2.699(2) . ?
Pb1 Cl3 2.8798(15) 2 ?
Pb1 Cl3 2.8798(15) . ?
Pb1 Cl2 2.9198(3) 1_565 ?
Pb1 Cl2 2.9198(3) . ?
Pb1 Cl2 3.186(2) 9_556 ?
Pb1 Pb1 4.4133(5) 9_566 ?
Pb1 Pb1 4.4133(5) 9_556 ?
N1 C2 1.474(10) . ?
N1 C1 1.486(8) . ?
N1 H1A 0.8816 . ?
N1 H1B 0.8816 . ?
N1 H2A 0.9222 . ?
N1 H2B 0.9222 . ?
N1 H2A 0.9222 12_575 ?
C1 C1 1.494(15) 13_565 ?
C1 H1C 0.9854 . ?
C1 H1D 0.9854 . ?
C1 H3A 0.9632 . ?
C1 H3B 0.9632 . ?
C2 H2C 0.9567 . ?
C2 H2D 0.9825 . ?
C2 H2E 0.9825 . ?
C2 H4B 0.9685 . ?
C2 H4C 0.9685 . ?
